data_7107061
loop_
_publ_author_name
'Naiara Fernandez'
'Luisa Carrillo'
'Jose L. Vicario'
'Dolores Badia'
'Efraim Reyes'

_publ_section_title
;
 Organocatalytic Enantioselective (3+2) Cycloaddition Using Stable
 Azomethine Ylides
;
_journal_name_full Chem.Commun.
_journal_page_first 12313
_journal_paper_doi 10.1039/c1cc15671c
_journal_volume 47
_journal_year 2011
_chemical_absolute_configuration ad
_chemical_compound_source 'synthesis as described'
_chemical_formula_moiety 'C21 H15 N3 O1'
_chemical_formula_sum 'C21 H15 N3 O'
_chemical_formula_weight 325.36
_chemical_name_systematic
;
?
;
_space_group_IT_number 19
_symmetry_cell_setting orthorhombic
_symmetry_Int_Tables_number 19
_symmetry_space_group_name_Hall 'P 2ac 2ab'
_symmetry_space_group_name_H-M 'P 21 21 21'
_atom_sites_solution_hydrogens difmap
_atom_sites_solution_primary direct
_atom_sites_solution_secondary difmap
_audit_creation_date 2011-06-09T20:59:46-00:00
_audit_creation_method 'WinGX routine CIF_UPDATE'
_cell_angle_alpha 90
_cell_angle_beta 90
_cell_angle_gamma 90
_cell_formula_units_Z 4
_cell_length_a 5.6234(1)
_cell_length_b 11.2327(1)
_cell_length_c 25.1140(2)
_cell_measurement_reflns_used 23141
_cell_measurement_temperature 100(2)
_cell_measurement_theta_max 76.2115
_cell_measurement_theta_min 3.5169
_cell_measurement_wavelength 1.51184
_cell_volume 1586.35(3)
_computing_cell_refinement 'CrysAlis Pro (Oxford Diffraction Ltd., 2011)'
_computing_data_collection 'CrysAlis Pro (Oxford Diffraction Ltd., 2011)'
_computing_data_reduction 'CrysAlis Pro (Oxford Diffraction Ltd., 2011)'
_computing_molecular_graphics 'Diamond v.3.2f (Crystal Impact GbR, 2008)'
_computing_publication_material 'WinGX publication routines (Farrugia, 1999)'
_computing_structure_refinement 'SHELXL-97 (Sheldrick, 2008)'
_computing_structure_solution 'SIR92 (Altomare et al, 1993)'
_diffrn_ambient_temperature 100(2)
_diffrn_detector 'CCD plate'
_diffrn_detector_area_resol_mean 10.4023
_diffrn_detector_type Atlas
_diffrn_measured_fraction_theta_full 0.997
_diffrn_measured_fraction_theta_max 0.997
_diffrn_measurement_details
;
1 omega -117.00 -18.00 1.0000 1.5000
omega____ theta____ kappa____ phi______ frames
- -40.7631 -38.0000 150.0000 99

2 omega 5.00 31.00 1.0000 1.5000
omega____ theta____ kappa____ phi______ frames
- 40.7631 -125.0000 -60.0000 26

3 omega 11.00 115.00 1.0000 1.5000
omega____ theta____ kappa____ phi______ frames
- 40.7631 77.0000 90.0000 104

4 omega 35.00 144.00 1.0000 1.5000
omega____ theta____ kappa____ phi______ frames
- 113.0000 -77.0000 120.0000 109

5 omega 44.00 69.00 1.0000 1.5000
omega____ theta____ kappa____ phi______ frames
- 113.0000 -45.0000 -150.0000 25

6 omega 108.00 157.00 1.0000 1.5000
omega____ theta____ kappa____ phi______ frames
- 113.0000 111.0000 150.0000 49

7 omega 40.00 69.00 1.0000 1.5000
omega____ theta____ kappa____ phi______ frames
- 113.0000 -45.0000 -180.0000 29

8 omega 39.00 71.00 1.0000 1.5000
omega____ theta____ kappa____ phi______ frames
- 113.0000 -111.0000 -148.0000 32

9 omega 75.00 104.00 1.0000 1.5000
omega____ theta____ kappa____ phi______ frames
- 113.0000 -106.0000 139.0000 29

10 omega 79.00 135.00 1.0000 1.5000
omega____ theta____ kappa____ phi______ frames
- 113.0000 111.0000 30.0000 56

11 omega 89.00 139.00 1.0000 1.5000
omega____ theta____ kappa____ phi______ frames
- 113.0000 111.0000 125.0000 50

12 omega 82.00 110.00 1.0000 1.5000
omega____ theta____ kappa____ phi______ frames
- 113.0000 111.0000 -90.0000 28

13 omega 113.00 146.00 1.0000 1.5000
omega____ theta____ kappa____ phi______ frames
- 113.0000 111.0000 -90.0000 33

14 omega 38.00 64.00 1.0000 1.5000
omega____ theta____ kappa____ phi______ frames
- 113.0000 -106.0000 139.0000 26

15 omega 97.00 147.00 1.0000 1.5000
omega____ theta____ kappa____ phi______ frames
- 113.0000 77.0000 -90.0000 50

16 omega 80.00 105.00 1.0000 1.5000
omega____ theta____ kappa____ phi______ frames
- 113.0000 77.0000 -180.0000 25

17 omega 86.00 119.00 1.0000 1.5000
omega____ theta____ kappa____ phi______ frames
- 113.0000 111.0000 90.0000 33

18 omega -55.00 22.00 1.0000 1.5000
omega____ theta____ kappa____ phi______ frames
- -40.7631 38.0000 90.0000 77

19 omega -89.00 -6.00 1.0000 1.5000
omega____ theta____ kappa____ phi______ frames
- -40.7631 125.0000 -90.0000 83

20 omega -52.00 -8.00 1.0000 1.5000
omega____ theta____ kappa____ phi______ frames
- -40.7631 -77.0000 90.0000 44

21 omega -49.00 -10.00 1.0000 1.5000
omega____ theta____ kappa____ phi______ frames
- -40.7631 -77.0000 -150.0000 39

22 omega -32.00 -7.00 1.0000 1.5000
omega____ theta____ kappa____ phi______ frames
- -40.7631 -77.0000 120.0000 25

23 omega -115.00 -89.00 1.0000 1.5000
omega____ theta____ kappa____ phi______ frames
- -40.7631 -77.0000 90.0000 26

24 omega -111.00 -9.00 1.0000 1.5000
omega____ theta____ kappa____ phi______ frames
- -40.7631 -77.0000 0.0000 102

25 omega -111.00 -11.00 1.0000 1.5000
omega____ theta____ kappa____ phi______ frames
- -40.7631 -77.0000 -60.0000 100

26 omega -21.00 40.00 1.0000 1.5000
omega____ theta____ kappa____ phi______ frames
- 40.7631 -38.0000 -180.0000 61

27 omega 4.00 91.00 1.0000 1.5000
omega____ theta____ kappa____ phi______ frames
- 40.7631 -125.0000 -180.0000 87

28 omega -76.00 -50.00 1.0000 1.5000
omega____ theta____ kappa____ phi______ frames
- -83.0000 -72.0000 179.0000 26

29 omega -77.00 -51.00 1.0000 1.5000
omega____ theta____ kappa____ phi______ frames
- -83.0000 -70.0000 -145.0000 26

30 omega -75.00 -49.00 1.0000 1.5000
omega____ theta____ kappa____ phi______ frames
- -83.0000 -77.0000 -150.0000 26

31 omega -76.00 -50.00 1.0000 1.5000
omega____ theta____ kappa____ phi______ frames
- -83.0000 -76.0000 98.0000 26

32 omega -77.00 -51.00 1.0000 1.5000
omega____ theta____ kappa____ phi______ frames
- -83.0000 -77.0000 -60.0000 26

33 omega -76.00 -50.00 1.0000 1.5000
omega____ theta____ kappa____ phi______ frames
- -83.0000 -72.0000 129.0000 26

34 omega -77.00 -51.00 1.0000 1.5000
omega____ theta____ kappa____ phi______ frames
- -83.0000 -75.0000 173.0000 26

35 omega -77.00 -51.00 1.0000 1.5000
omega____ theta____ kappa____ phi______ frames
- -83.0000 -69.0000 110.0000 26

36 omega -76.00 -50.00 1.0000 1.5000
omega____ theta____ kappa____ phi______ frames
- -83.0000 -77.0000 30.0000 26

37 omega -75.00 -49.00 1.0000 1.5000
omega____ theta____ kappa____ phi______ frames
- -83.0000 -77.0000 -120.0000 26

38 omega -76.00 -51.00 1.0000 1.5000
omega____ theta____ kappa____ phi______ frames
- -83.0000 -70.0000 27.0000 25

39 omega -75.00 -50.00 1.0000 1.5000
omega____ theta____ kappa____ phi______ frames
- -83.0000 -73.0000 65.0000 25

40 omega -75.00 -49.00 1.0000 1.5000
omega____ theta____ kappa____ phi______ frames
- -83.0000 -77.0000 60.0000 26

41 omega -76.00 -50.00 1.0000 1.5000
omega____ theta____ kappa____ phi______ frames
- -83.0000 -72.0000 5.0000 26

42 omega -76.00 -50.00 1.0000 1.5000
omega____ theta____ kappa____ phi______ frames
- -83.0000 -77.0000 0.0000 26

43 omega -77.00 -51.00 1.0000 1.5000
omega____ theta____ kappa____ phi______ frames
- -83.0000 -73.0000 -108.0000 26

44 omega -75.00 -49.00 1.0000 1.5000
omega____ theta____ kappa____ phi______ frames
- -83.0000 -77.0000 -80.0000 26

45 omega -77.00 -51.00 1.0000 1.5000
omega____ theta____ kappa____ phi______ frames
- -83.0000 -71.0000 -53.0000 26

46 omega -74.00 -49.00 1.0000 1.5000
omega____ theta____ kappa____ phi______ frames
- -83.0000 -77.0000 -30.0000 25

47 omega -74.00 -49.00 1.0000 1.5000
omega____ theta____ kappa____ phi______ frames
- -83.0000 -77.0000 150.0000 25

48 omega 79.00 110.00 1.0000 1.5000
omega____ theta____ kappa____ phi______ frames
- 113.0000 111.0000 -150.0000 31

49 omega 117.00 157.00 1.0000 1.5000
omega____ theta____ kappa____ phi______ frames
- 113.0000 77.0000 120.0000 40

50 omega 45.00 115.00 1.0000 1.5000
omega____ theta____ kappa____ phi______ frames
- 113.0000 -111.0000 19.0000 70

51 omega 79.00 105.00 1.0000 1.5000
omega____ theta____ kappa____ phi______ frames
- 113.0000 77.0000 120.0000 26

52 omega 121.00 147.00 1.0000 1.5000
omega____ theta____ kappa____ phi______ frames
- 113.0000 -77.0000 -90.0000 26

53 omega 80.00 157.00 1.0000 1.5000
omega____ theta____ kappa____ phi______ frames
- 113.0000 77.0000 0.0000 77

54 omega 81.00 119.00 1.0000 1.5000
omega____ theta____ kappa____ phi______ frames
- 113.0000 -121.0000 -27.0000 38

55 omega 119.00 150.00 1.0000 1.5000
omega____ theta____ kappa____ phi______ frames
- 113.0000 77.0000 -60.0000 31

56 omega 79.00 104.00 1.0000 1.5000
omega____ theta____ kappa____ phi______ frames
- 113.0000 77.0000 -60.0000 25

57 omega 39.00 64.00 1.0000 1.5000
omega____ theta____ kappa____ phi______ frames
- 113.0000 -121.0000 -27.0000 25

58 omega 119.00 158.00 1.0000 1.5000
omega____ theta____ kappa____ phi______ frames
- 113.0000 77.0000 -120.0000 39

59 omega 85.00 125.00 1.0000 1.5000
omega____ theta____ kappa____ phi______ frames
- 113.0000 45.0000 -150.0000 40

60 omega 126.00 152.00 1.0000 1.5000
omega____ theta____ kappa____ phi______ frames
- 113.0000 -15.0000 120.0000 26

61 omega 79.00 105.00 1.0000 1.5000
omega____ theta____ kappa____ phi______ frames
- 113.0000 77.0000 -120.0000 26

62 omega 30.00 102.00 1.0000 1.5000
omega____ theta____ kappa____ phi______ frames
- 113.0000 -15.0000 120.0000 72

63 omega 79.00 105.00 1.0000 1.5000
omega____ theta____ kappa____ phi______ frames
- 113.0000 77.0000 150.0000 26

64 omega 48.00 74.00 1.0000 1.5000
omega____ theta____ kappa____ phi______ frames
- 113.0000 -45.0000 0.0000 26

65 omega 79.00 143.00 1.0000 1.5000
omega____ theta____ kappa____ phi______ frames
- 113.0000 77.0000 30.0000 64

66 omega 36.00 62.00 1.0000 1.5000
omega____ theta____ kappa____ phi______ frames
- 113.0000 -108.0000 160.0000 26

67 omega 89.00 114.00 1.0000 1.5000
omega____ theta____ kappa____ phi______ frames
- 113.0000 -108.0000 160.0000 25

68 omega 108.00 134.00 1.0000 1.5000
omega____ theta____ kappa____ phi______ frames
- 113.0000 -77.0000 150.0000 26

69 omega 42.00 68.00 1.0000 1.5000
omega____ theta____ kappa____ phi______ frames
- 113.0000 -77.0000 150.0000 26

70 omega 34.00 61.00 1.0000 1.5000
omega____ theta____ kappa____ phi______ frames
- 113.0000 -77.0000 -90.0000 27

71 omega 78.00 104.00 1.0000 1.5000
omega____ theta____ kappa____ phi______ frames
- 113.0000 -77.0000 -90.0000 26

72 omega 80.00 158.00 1.0000 1.5000
omega____ theta____ kappa____ phi______ frames
- 113.0000 77.0000 90.0000 78

73 omega 80.00 106.00 1.0000 1.5000
omega____ theta____ kappa____ phi______ frames
- 113.0000 77.0000 -30.0000 26

74 omega 86.00 133.00 1.0000 1.5000
omega____ theta____ kappa____ phi______ frames
- 113.0000 45.0000 90.0000 47

75 omega 48.00 76.00 1.0000 1.5000
omega____ theta____ kappa____ phi______ frames
- 113.0000 -45.0000 -90.0000 28

76 omega 79.00 158.00 1.0000 1.5000
omega____ theta____ kappa____ phi______ frames
- 113.0000 111.0000 -180.0000 79

77 omega 123.00 153.00 1.0000 1.5000
omega____ theta____ kappa____ phi______ frames
- 113.0000 77.0000 -150.0000 30

78 omega 79.00 105.00 1.0000 1.5000
omega____ theta____ kappa____ phi______ frames
- 113.0000 77.0000 -150.0000 26

79 omega 86.00 154.00 1.0000 1.5000
omega____ theta____ kappa____ phi______ frames
- 113.0000 45.0000 0.0000 68

80 omega 39.00 70.00 1.0000 1.5000
omega____ theta____ kappa____ phi______ frames
- 113.0000 -77.0000 0.0000 31

81 omega 79.00 105.00 1.0000 1.5000
omega____ theta____ kappa____ phi______ frames
- 113.0000 77.0000 60.0000 26

82 omega 93.00 147.00 1.0000 1.5000
omega____ theta____ kappa____ phi______ frames
- 113.0000 -77.0000 -180.0000 54

83 omega 36.00 70.00 1.0000 1.5000
omega____ theta____ kappa____ phi______ frames
- 113.0000 -77.0000 -180.0000 34

84 omega 79.00 105.00 1.0000 1.5000
omega____ theta____ kappa____ phi______ frames
- 113.0000 77.0000 -90.0000 26

85 omega 82.00 122.00 1.0000 1.5000
omega____ theta____ kappa____ phi______ frames
- 113.0000 -77.0000 0.0000 40

86 omega 128.00 154.00 1.0000 1.5000
omega____ theta____ kappa____ phi______ frames
- 113.0000 111.0000 -150.0000 26

;
_diffrn_measurement_device '\k-geometry diffractometer'
_diffrn_measurement_device_type 'Agilent SuperNova'
_diffrn_measurement_method '\w scans'
_diffrn_orient_matrix_UB_11 -0.0545177
_diffrn_orient_matrix_UB_12 -0.0287121
_diffrn_orient_matrix_UB_13 -0.0587238
_diffrn_orient_matrix_UB_21 -0.2628174
_diffrn_orient_matrix_UB_22 0.033059
_diffrn_orient_matrix_UB_23 0.0089629
_diffrn_orient_matrix_UB_31 0.0546583
_diffrn_orient_matrix_UB_32 0.1300129
_diffrn_orient_matrix_UB_33 -0.0152626
_diffrn_radiation_monochromator 'Multilayer optics'
_diffrn_radiation_probe x-ray
_diffrn_radiation_source 'Nova (Cu) X-ray micro-source'
_diffrn_radiation_type CuK\a
_diffrn_radiation_wavelength 1.54184
_diffrn_reflns_av_R_equivalents 0.0238
_diffrn_reflns_av_unetI/netI 0.0098
_diffrn_reflns_limit_h_max 7
_diffrn_reflns_limit_h_min -7
_diffrn_reflns_limit_k_max 14
_diffrn_reflns_limit_k_min -13
_diffrn_reflns_limit_l_max 31
_diffrn_reflns_limit_l_min -31
_diffrn_reflns_number 32687
_diffrn_reflns_theta_full 76.41
_diffrn_reflns_theta_max 76.41
_diffrn_reflns_theta_min 3.52
_diffrn_source_current 0.8
_diffrn_source_power 0.04
_diffrn_source_voltage 50
_exptl_absorpt_coefficient_mu 0.686
_exptl_absorpt_correction_T_max 0.999
_exptl_absorpt_correction_T_min 0.744
_exptl_absorpt_correction_type gaussian
_exptl_absorpt_process_details
;
CrysAlisPro, Agilent Technologies,
Version 1.171.34.49 (release 20-01-2011 CrysAlis171 .NET)
(compiled Jan 20 2011,15:58:25)
Numerical absorption correction based on gaussian integration over
a multifaceted crystal model
;
_exptl_crystal_colour Yellow
_exptl_crystal_density_diffrn 1.362
_exptl_crystal_density_method 'not measured'
_exptl_crystal_description Fragment
_exptl_crystal_F_000 680
_exptl_crystal_size_max 0.31
_exptl_crystal_size_mid 0.23
_exptl_crystal_size_min 0.14
_refine_diff_density_max 0.197
_refine_diff_density_min -0.129
_refine_diff_density_rms 0.03
_refine_ls_abs_structure_details
;
Since the crystal structure contains no heavy atoms, the data collection was
done very carefully in order to determine the absolute structure:
low temperature; 99% Friedel pair coverage; and a very big redundancy
(16.9 for Pmmm point group, and 10.0 for P222).
Analysis of the absolute structure using likelihood methods
(Hooft, Straver & Spek, 2008) was performed using PLATON (Spek, 2011).
The results indicated that the absolute structure had been correctly
assigned. The method calculated that the probability that the structure
is inverted is smaller than 10-114. The absolute structure parameter y
(Hooft, Straver & Spek, 2008) was calculated using PLATON (Spek,
2010). The resulting value was y=-0.02(4), indicate that the absolute
structure has very probably been determined correctly.

Flack, H. D. (1983), Acta Cryst. A39, 876-881
Flack & G. Bernardinelli, Acta Cryst. 1999, A55, 908-915;
H. D. Flack & G. Bernardinelli, J. Appl. Cryst. 2000, 33, 1143-1148.

R. W. W. Hooft, L. H. Straver & A. L. Spek, J. Appl. Cryst. 2008, 41, 96-103
A. L. Spek (2010) PLATON, Utrecht, The Netherlands;
A. L. Spek, J. Appl. Cryst. 2003, 36, 7-13
A. L. Thompson & D. J. Watkin, Tetrahedron: Asymmetry 2009, 20, 712--717

;
_refine_ls_abs_structure_Flack 0.0(2)
_refine_ls_extinction_coef 0.0025(3)
_refine_ls_extinction_expression Fc^*^=kFc[1+0.001xFc^2^\l^3^/sin(2\q)]^-1/4^
_refine_ls_extinction_method SHELXL
_refine_ls_goodness_of_fit_ref 1.067
_refine_ls_hydrogen_treatment constr
_refine_ls_matrix_type full
_refine_ls_number_parameters 227
_refine_ls_number_reflns 3308
_refine_ls_number_restraints 0
_refine_ls_restrained_S_all 1.067
_refine_ls_R_factor_all 0.0253
_refine_ls_R_factor_gt 0.0248
_refine_ls_shift/su_max 0
_refine_ls_shift/su_mean 0
_refine_ls_structure_factor_coef Fsqd
_refine_ls_weighting_details 'calc w=1/[\s^2^(Fo^2^)+(0.0313P)^2^+0.3553P] where P=(Fo^2^+2Fc^2^)/3'
_refine_ls_weighting_scheme calc
_refine_ls_wR_factor_gt 0.0627
_refine_ls_wR_factor_ref 0.063
_reflns_number_gt 3267
_reflns_number_total 3308
_reflns_threshold_expression >2\s(I)
_cod_data_source_file c1cc15671c.txt
_cod_data_source_block nf601a
_cod_original_formula_sum 'C21 H15 N3 O1'
_cod_database_code 7107061

loop_
_symmetry_equiv_pos_as_xyz
'x, y, z'
'-x+1/2, -y, z+1/2'
'x+1/2, -y+1/2, -z'
'-x, y+1/2, -z+1/2'

loop_
_atom_site_label
_atom_site_type_symbol
_atom_site_fract_x
_atom_site_fract_y
_atom_site_fract_z
_atom_site_U_iso_or_equiv
_atom_site_adp_type
_atom_site_occupancy
_atom_site_symmetry_multiplicity
_atom_site_calc_flag
_atom_site_refinement_flags
C1 C 0.64156(19) 0.19772(9) 0.09245(4) 0.0155(2) Uani 1 1 d .
H1 H 0.5154 0.2357 0.0701 0.019 Uiso 1 1 calc R
C2 C 0.68306(19) 0.27679(9) 0.14226(4) 0.0157(2) Uani 1 1 d .
H2 H 0.8552 0.271 0.1519 0.019 Uiso 1 1 calc R
C3 C 0.53513(19) 0.21177(9) 0.18768(4) 0.0160(2) Uani 1 1 d .
C5 C 0.2762(2) 0.03289(9) 0.18752(4) 0.0189(2) Uani 1 1 d .
H5 H 0.254 0.0397 0.2249 0.023 Uiso 1 1 calc R
C6 C 0.1839(2) -0.05942(10) 0.16099(4) 0.0204(2) Uani 1 1 d .
H6 H 0.1006 -0.1201 0.1796 0.024 Uiso 1 1 calc R
C7 C 0.0670(2) -0.13874(10) 0.07158(4) 0.0210(2) Uani 1 1 d .
H7 H -0.048 -0.1885 0.0881 0.025 Uiso 1 1 calc R
C8 C 0.0887(2) -0.13889(10) 0.01651(4) 0.0223(2) Uani 1 1 d .
H8 H -0.0106 -0.1887 -0.0045 0.027 Uiso 1 1 calc R
C9 C 0.2565(2) -0.06585(10) -0.00786(4) 0.0212(2) Uani 1 1 d .
H9 H 0.2712 -0.0654 -0.0455 0.025 Uiso 1 1 calc R
C10 C 0.4025(2) 0.00647(10) 0.02300(4) 0.0189(2) Uani 1 1 d .
H10 H 0.5167 0.0562 0.0062 0.023 Uiso 1 1 calc R
C11 C 0.54435(18) 0.07925(9) 0.11392(4) 0.0157(2) Uani 1 1 d .
H11 H 0.6794 0.0284 0.1264 0.019 Uiso 1 1 calc R
C12 C 0.2119(2) -0.06634(9) 0.10310(4) 0.0174(2) Uani 1 1 d .
C13 C 0.38295(19) 0.00681(9) 0.07812(4) 0.0158(2) Uani 1 1 d .
C14 C 0.86454(19) 0.18555(10) 0.05893(4) 0.0191(2) Uani 1 1 d .
H14 H 0.8818 0.1159 0.0378 0.023 Uiso 1 1 calc R
C15 C 0.62207(19) 0.40770(9) 0.13681(4) 0.0154(2) Uani 1 1 d .
C16 C 0.41019(19) 0.44541(9) 0.11306(4) 0.0183(2) Uani 1 1 d .
H16 H 0.3037 0.3886 0.0984 0.022 Uiso 1 1 calc R
C17 C 0.35503(19) 0.56609(10) 0.11093(4) 0.0205(2) Uani 1 1 d .
H17 H 0.2111 0.5913 0.0947 0.025 Uiso 1 1 calc R
C18 C 0.5089(2) 0.64962(10) 0.13241(4) 0.0203(2) Uani 1 1 d .
H18 H 0.4707 0.7319 0.1308 0.024 Uiso 1 1 calc R
C19 C 0.7187(2) 0.61282(10) 0.15627(4) 0.0190(2) Uani 1 1 d .
H19 H 0.8243 0.67 0.1711 0.023 Uiso 1 1 calc R
C20 C 0.77491(19) 0.49213(10) 0.15856(4) 0.0166(2) Uani 1 1 d .
H20 H 0.9186 0.4673 0.1751 0.02 Uiso 1 1 calc R
C21 C 0.3642(2) 0.28913(10) 0.21634(4) 0.0185(2) Uani 1 1 d .
C22 C 0.7023(2) 0.16391(10) 0.22873(4) 0.0183(2) Uani 1 1 d .
N1 N 0.2264(2) 0.34275(9) 0.23969(4) 0.0281(2) Uani 1 1 d .
N2 N 0.83045(19) 0.12686(10) 0.26000(4) 0.0262(2) Uani 1 1 d .
N4 N 0.40569(16) 0.11929(8) 0.15982(3) 0.01647(19) Uani 1 1 d .
O1 O 1.02024(15) 0.25817(7) 0.05735(3) 0.02621(19) Uani 1 1 d .

loop_
_atom_site_aniso_label
_atom_site_aniso_U_11
_atom_site_aniso_U_22
_atom_site_aniso_U_33
_atom_site_aniso_U_23
_atom_site_aniso_U_13
_atom_site_aniso_U_12
C1 0.0165(5) 0.0142(5) 0.0159(5) 0.0004(4) -0.0001(4) -0.0007(4)
C2 0.0152(5) 0.0164(5) 0.0156(4) 0.0003(4) -0.0008(4) -0.0001(4)
C3 0.0168(5) 0.0160(5) 0.0151(4) 0.0006(4) -0.0003(4) 0.0004(4)
C5 0.0203(5) 0.0204(5) 0.0160(5) 0.0025(4) 0.0029(4) -0.0002(4)
C6 0.0208(5) 0.0195(5) 0.0208(5) 0.0044(4) 0.0020(4) -0.0029(4)
C7 0.0203(5) 0.0170(5) 0.0257(5) 0.0016(4) 0.0001(4) -0.0025(4)
C8 0.0230(6) 0.0187(5) 0.0252(5) -0.0020(4) -0.0047(4) -0.0033(4)
C9 0.0249(6) 0.0212(5) 0.0177(5) -0.0008(4) -0.0023(4) 0.0002(5)
C10 0.0191(5) 0.0183(5) 0.0194(5) 0.0005(4) 0.0000(4) -0.0004(4)
C11 0.0158(5) 0.0162(5) 0.0151(4) 0.0006(4) 0.0006(4) -0.0002(4)
C12 0.0181(5) 0.0139(5) 0.0201(5) 0.0023(4) -0.0007(4) 0.0010(4)
C13 0.0154(5) 0.0134(4) 0.0187(5) -0.0001(4) -0.0014(4) 0.0010(4)
C14 0.0199(5) 0.0182(5) 0.0192(5) 0.0000(4) 0.0021(4) -0.0019(4)
C15 0.0171(5) 0.0159(5) 0.0133(4) 0.0006(4) 0.0019(4) -0.0003(4)
C16 0.0165(5) 0.0187(5) 0.0197(5) 0.0008(4) 0.0001(4) -0.0015(4)
C17 0.0173(5) 0.0233(5) 0.0209(5) 0.0040(4) 0.0015(4) 0.0033(4)
C18 0.0251(6) 0.0162(5) 0.0195(5) 0.0008(4) 0.0051(4) 0.0046(4)
C19 0.0238(5) 0.0169(5) 0.0162(5) -0.0024(4) 0.0018(4) -0.0023(4)
C20 0.0166(5) 0.0196(5) 0.0137(4) 0.0008(4) -0.0003(4) 0.0008(4)
C21 0.0215(5) 0.0166(5) 0.0173(5) 0.0018(4) 0.0013(4) -0.0006(4)
C22 0.0191(5) 0.0188(5) 0.0169(5) -0.0001(4) 0.0018(4) -0.0005(4)
N1 0.0315(6) 0.0235(5) 0.0293(5) 0.0014(4) 0.0088(4) 0.0038(5)
N2 0.0239(5) 0.0325(5) 0.0223(5) 0.0054(4) -0.0021(4) 0.0015(4)
N4 0.0191(4) 0.0160(4) 0.0143(4) -0.0009(3) 0.0008(3) -0.0028(4)
O1 0.0216(4) 0.0262(4) 0.0308(4) -0.0021(3) 0.0033(4) -0.0053(3)

loop_
_atom_type_symbol
_atom_type_description
_atom_type_scat_dispersion_real
_atom_type_scat_dispersion_imag
_atom_type_scat_source
C C 0.0181 0.0091 'International Tables Vol C Tables 4.2.6.8 and 6.1.1.4'
H H 0 0 'International Tables Vol C Tables 4.2.6.8 and 6.1.1.4'
N N 0.0311 0.018 'International Tables Vol C Tables 4.2.6.8 and 6.1.1.4'
O O 0.0492 0.0322 'International Tables Vol C Tables 4.2.6.8 and 6.1.1.4'

loop_
_exptl_crystal_face_index_h
_exptl_crystal_face_index_k
_exptl_crystal_face_index_l
_exptl_crystal_face_perp_dist
-1 -2 14 0.0755
0 -4 -13 0.0956
0 7 6 0.0804
4 -1 -1 0.0493
-4 1 -3 0.0771
1 4 -13 0.1544
-2 -3 13 0.057
1 7 -4 0.1262

loop_
_geom_angle_atom_site_label_1
_geom_angle_atom_site_label_2
_geom_angle_atom_site_label_3
_geom_angle
C14 C1 C11 114.27(9)
C14 C1 C2 112.01(9)
C11 C1 C2 105.44(8)
C14 C1 H1 108.3
C11 C1 H1 108.3
C2 C1 H1 108.3
C15 C2 C1 116.63(8)
C15 C2 C3 113.08(8)
C1 C2 C3 103.70(8)
C15 C2 H2 107.7
C1 C2 H2 107.7
C3 C2 H2 107.7
N4 C3 C21 109.20(9)
N4 C3 C22 113.02(9)
C21 C3 C22 106.49(8)
N4 C3 C2 104.23(8)
C21 C3 C2 114.74(8)
C22 C3 C2 109.33(8)
C6 C5 N4 119.50(9)
C6 C5 H5 120.3
N4 C5 H5 120.3
C5 C6 C12 119.60(10)
C5 C6 H6 120.2
C12 C6 H6 120.2
C8 C7 C12 120.91(10)
C8 C7 H7 119.5
C12 C7 H7 119.5
C7 C8 C9 119.78(10)
C7 C8 H8 120.1
C9 C8 H8 120.1
C10 C9 C8 119.96(10)
C10 C9 H9 120
C8 C9 H9 120
C13 C10 C9 120.69(10)
C13 C10 H10 119.7
C9 C10 H10 119.7
N4 C11 C13 108.27(8)
N4 C11 C1 101.54(8)
C13 C11 C1 118.04(8)
N4 C11 H11 109.5
C13 C11 H11 109.5
C1 C11 H11 109.5
C7 C12 C13 118.98(10)
C7 C12 C6 122.04(10)
C13 C12 C6 118.91(10)
C10 C13 C12 119.67(10)
C10 C13 C11 123.09(10)
C12 C13 C11 117.20(9)
O1 C14 C1 124.17(10)
O1 C14 H14 117.9
C1 C14 H14 117.9
C20 C15 C16 119.16(10)
C20 C15 C2 119.07(9)
C16 C15 C2 121.68(9)
C17 C16 C15 120.10(10)
C17 C16 H16 120
C15 C16 H16 120
C18 C17 C16 120.36(10)
C18 C17 H17 119.8
C16 C17 H17 119.8
C17 C18 C19 119.85(10)
C17 C18 H18 120.1
C19 C18 H18 120.1
C18 C19 C20 120.07(10)
C18 C19 H19 120
C20 C19 H19 120
C15 C20 C19 120.45(10)
C15 C20 H20 119.8
C19 C20 H20 119.8
N1 C21 C3 175.90(12)
N2 C22 C3 179.70(13)
C5 N4 C3 121.27(8)
C5 N4 C11 117.14(8)
C3 N4 C11 109.47(8)

loop_
_geom_bond_atom_site_label_1
_geom_bond_atom_site_label_2
_geom_bond_distance
C1 C14 1.5165(15)
C1 C11 1.5364(13)
C1 C2 1.5519(14)
C1 H1 1
C2 C15 1.5161(14)
C2 C3 1.5895(14)
C2 H2 1
C3 N4 1.4487(13)
C3 C21 1.4823(14)
C3 C22 1.4950(14)
C5 C6 1.3373(16)
C5 N4 1.3985(13)
C5 H5 0.95
C6 C12 1.4646(14)
C6 H6 0.95
C7 C8 1.3886(16)
C7 C12 1.3971(15)
C7 H7 0.95
C8 C9 1.3919(16)
C8 H8 0.95
C9 C10 1.3908(15)
C9 H9 0.95
C10 C13 1.3887(14)
C10 H10 0.95
C11 N4 1.4626(13)
C11 C13 1.5147(14)
C11 H11 1
C12 C13 1.4119(14)
C14 O1 1.1973(14)
C14 H14 0.95
C15 C20 1.3916(15)
C15 C16 1.3981(15)
C16 C17 1.3917(15)
C16 H16 0.95
C17 C18 1.3856(16)
C17 H17 0.95
C18 C19 1.3863(16)
C18 H18 0.95
C19 C20 1.3931(15)
C19 H19 0.95
C20 H20 0.95
C21 N1 1.1434(15)
C22 N2 1.1442(15)

loop_
_geom_hbond_atom_site_label_D
_geom_hbond_atom_site_label_H
_geom_hbond_atom_site_label_A
_geom_hbond_distance_DH
_geom_hbond_distance_HA
_geom_hbond_distance_DA
_geom_hbond_angle_DHA
_geom_hbond_site_symmetry_A
_geom_hbond_publ_flag
C16 H16 O1 0.9500 2.4000 3.3451(13) 175.00 1_455 yes

loop_
_geom_torsion_atom_site_label_1
_geom_torsion_atom_site_label_2
_geom_torsion_atom_site_label_3
_geom_torsion_atom_site_label_4
_geom_torsion
C14 C1 C2 C15 93.89(11)
C11 C1 C2 C15 -141.24(9)
C14 C1 C2 C3 -141.10(9)
C11 C1 C2 C3 -16.24(10)
C15 C2 C3 N4 119.70(9)
C1 C2 C3 N4 -7.56(10)
C15 C2 C3 C21 0.33(12)
C1 C2 C3 C21 -126.93(9)
C15 C2 C3 C22 -119.20(9)
C1 C2 C3 C22 113.54(9)
N4 C5 C6 C12 -2.31(17)
C12 C7 C8 C9 -0.18(17)
C7 C8 C9 C10 0.35(17)
C8 C9 C10 C13 -0.02(17)
C14 C1 C11 N4 157.28(8)
C2 C1 C11 N4 33.84(10)
C14 C1 C11 C13 -84.60(12)
C2 C1 C11 C13 151.96(9)
C8 C7 C12 C13 -0.31(16)
C8 C7 C12 C6 176.51(11)
C5 C6 C12 C7 -161.24(11)
C5 C6 C12 C13 15.58(16)
C9 C10 C13 C12 -0.48(16)
C9 C10 C13 C11 177.09(10)
C7 C12 C13 C10 0.63(15)
C6 C12 C13 C10 -176.28(10)
C7 C12 C13 C11 -177.07(9)
C6 C12 C13 C11 6.01(14)
N4 C11 C13 C10 145.73(10)
C1 C11 C13 C10 31.24(14)
N4 C11 C13 C12 -36.65(12)
C1 C11 C13 C12 -151.14(9)
C11 C1 C14 O1 -146.78(11)
C2 C1 C14 O1 -26.96(15)
C1 C2 C15 C20 -138.10(10)
C3 C2 C15 C20 101.78(11)
C1 C2 C15 C16 45.41(14)
C3 C2 C15 C16 -74.70(12)
C20 C15 C16 C17 0.57(15)
C2 C15 C16 C17 177.05(10)
C15 C16 C17 C18 -0.20(16)
C16 C17 C18 C19 -0.14(16)
C17 C18 C19 C20 0.11(16)
C16 C15 C20 C19 -0.60(15)
C2 C15 C20 C19 -177.17(10)
C18 C19 C20 C15 0.27(16)
C6 C5 N4 C3 -171.66(10)
C6 C5 N4 C11 -33.12(15)
C21 C3 N4 C5 -64.84(12)
C22 C3 N4 C5 53.49(13)
C2 C3 N4 C5 172.09(9)
C21 C3 N4 C11 153.83(8)
C22 C3 N4 C11 -87.84(10)
C2 C3 N4 C11 30.76(10)
C13 C11 N4 C5 50.93(12)
C1 C11 N4 C5 175.87(9)
C13 C11 N4 C3 -165.95(8)
C1 C11 N4 C3 -41.01(10)
